data_7037652
loop_
_publ_author_name
'Joliat, E.'
'Schnidrig, S.'
'Probst, B.'
'Bachmann, C.'
'Spingler, B.'
'Baldridge, K. K.'
'von Rohr, F.'
'Schilling, A.'
'Alberto, R.'

_publ_section_title
;
 Cobalt complexes of tetradentate, bipyridine-based macrocycles: their
 structures, properties and photocatalytic proton reduction.
;
_journal_issue 4
_journal_name_full 'Dalton transactions (Cambridge, England : 2003)'
_journal_page_first 1737
_journal_page_last 1745
_journal_paper_doi 10.1039/c5dt04426j
_journal_volume 45
_journal_year 2016
_chemical_formula_sum 'C44 H58 Br2 Co N6 O8'
_chemical_formula_weight 1017.71
_chemical_name_systematic
; 
 ? 
;
_space_group_IT_number 2
_symmetry_cell_setting triclinic
_symmetry_space_group_name_Hall '-P 1'
_symmetry_space_group_name_H-M 'P -1'
_atom_sites_solution_hydrogens geom
_atom_sites_solution_primary direct
_atom_sites_solution_secondary difmap
_audit_creation_method SHELXL-97
_audit_update_record
;
2015-12-09 deposited with the CCDC.
2015-12-14 downloaded from the CCDC.
;
_cell_angle_alpha 81.066(3)
_cell_angle_beta 86.679(3)
_cell_angle_gamma 82.895(3)
_cell_formula_units_Z 1
_cell_length_a 8.2358(3)
_cell_length_b 9.0180(3)
_cell_length_c 15.1604(6)
_cell_measurement_reflns_used 9923
_cell_measurement_temperature 183(2)
_cell_measurement_theta_max 76.2720
_cell_measurement_theta_min 2.9060
_cell_volume 1102.91(7)
_computing_cell_refinement 'CrysAlis PRO (Agilent, 2011)'
_computing_data_collection 'CrysAlis PRO (Agilent, 2011)'
_computing_data_reduction 'CrysAlis PRO (Agilent, 2011)'
_computing_molecular_graphics 'ORTEP-3 (Farrugia, 1997)'
_computing_publication_material 'SHELXL-97 (Sheldrick, 2008)'
_computing_structure_refinement 'SHELXL-97 (Sheldrick, 2008)'
_computing_structure_solution 'SIR-97 (Altomare, 1999)'
_diffrn_ambient_temperature 183(2)
_diffrn_detector_area_resol_mean 10.3801
_diffrn_measured_fraction_theta_full 0.994
_diffrn_measured_fraction_theta_max 0.976
_diffrn_measurement_device_type 'Agilent SuperNova dual radiation CCD'
_diffrn_measurement_method '\w scans'
_diffrn_radiation_monochromator mirror
_diffrn_radiation_source 'SuperNova (Cu) X-ray Source'
_diffrn_radiation_type 'Cu K\a'
_diffrn_radiation_wavelength 1.54184
_diffrn_reflns_av_R_equivalents 0.0218
_diffrn_reflns_av_unetI/netI 0.0192
_diffrn_reflns_limit_h_max 10
_diffrn_reflns_limit_h_min -7
_diffrn_reflns_limit_k_max 11
_diffrn_reflns_limit_k_min -11
_diffrn_reflns_limit_l_max 18
_diffrn_reflns_limit_l_min -19
_diffrn_reflns_number 15112
_diffrn_reflns_theta_full 66.97
_diffrn_reflns_theta_max 76.47
_diffrn_reflns_theta_min 2.95
_exptl_absorpt_coefficient_mu 5.664
_exptl_absorpt_correction_T_max 0.918
_exptl_absorpt_correction_T_min 0.617
_exptl_absorpt_correction_type gaussian
_exptl_absorpt_process_details
;
CrysAlisPro, Agilent Technologies,
Version 1.171.37.31d (release 11-02-2014 CrysAlis171 .NET)
(compiled Feb 11 2014,18:09:27)
Numerical absorption correction based on gaussian integration over
            a multifaceted crystal model
Empirical absorption correction using spherical harmonics,
 implemented in SCALE3 ABSPACK scaling algorithm.
;
_exptl_crystal_colour red
_exptl_crystal_density_diffrn 1.532
_exptl_crystal_density_method 'not measured'
_exptl_crystal_description needle
_exptl_crystal_F_000 525
_exptl_crystal_size_max 0.18
_exptl_crystal_size_mid 0.04
_exptl_crystal_size_min 0.02
_refine_diff_density_max 0.544
_refine_diff_density_min -0.324
_refine_diff_density_rms 0.047
_refine_ls_extinction_method none
_refine_ls_goodness_of_fit_ref 1.041
_refine_ls_hydrogen_treatment mixed
_refine_ls_matrix_type full
_refine_ls_number_parameters 296
_refine_ls_number_reflns 4532
_refine_ls_number_restraints 4
_refine_ls_restrained_S_all 1.055
_refine_ls_R_factor_all 0.0250
_refine_ls_R_factor_gt 0.0235
_refine_ls_shift/su_max 0.001
_refine_ls_shift/su_mean 0.000
_refine_ls_structure_factor_coef Fsqd
_refine_ls_weighting_details 'calc w=1/[\s^2^(Fo^2^)+(0.0277P)^2^+0.5401P] where P=(Fo^2^+2Fc^2^)/3'
_refine_ls_weighting_scheme calc
_refine_ls_wR_factor_gt 0.0586
_refine_ls_wR_factor_ref 0.0594
_reflns_number_gt 4316
_reflns_number_total 4532
_reflns_threshold_expression >2sigma(I)
_cod_data_source_file c5dt04426j2.cif
_cod_data_source_block ej190514o
_cod_depositor_comments 'Adding full bibliography for 7037650--7037654.cif.'
_cod_original_cell_volume 1102.90(7)
_cod_original_sg_symbol_H-M P-1
_cod_database_code 7037652

loop_
_symmetry_equiv_pos_as_xyz
'x, y, z'
'-x, -y, -z'

loop_
_atom_site_label
_atom_site_type_symbol
_atom_site_fract_x
_atom_site_fract_y
_atom_site_fract_z
_atom_site_U_iso_or_equiv
_atom_site_adp_type
_atom_site_occupancy
_atom_site_symmetry_multiplicity
_atom_site_calc_flag
_atom_site_refinement_flags
_atom_site_disorder_assembly
_atom_site_disorder_group
Co1 Co 0.5000 0.0000 0.5000 0.01861(8) Uani 1 2 d S . .
Br1 Br 0.62505(2) 0.25725(2) 0.411899(12) 0.02700(6) Uani 1 1 d . . .
C1 C 0.6287(2) 0.08896(18) 0.65909(10) 0.0218(3) Uani 1 1 d . . .
C2 C 0.7605(2) 0.1060(2) 0.70857(11) 0.0264(3) Uani 1 1 d . . .
H2 H 0.7457 0.1700 0.7533 0.032 Uiso 1 1 calc R . .
C3 C 0.9129(2) 0.0298(2) 0.69256(12) 0.0272(3) Uani 1 1 d . . .
H3 H 1.0034 0.0412 0.7260 0.033 Uiso 1 1 calc R . .
C4 C 0.9324(2) -0.06316(19) 0.62731(11) 0.0242(3) Uani 1 1 d . . .
H4 H 1.0352 -0.1192 0.6165 0.029 Uiso 1 1 calc R . .
C5 C 0.79848(19) -0.07246(18) 0.57825(10) 0.0204(3) Uani 1 1 d . . .
C6 C 0.80609(19) -0.16300(18) 0.50528(10) 0.0207(3) Uani 1 1 d . . .
C7 C 0.9364(2) -0.2696(2) 0.49027(11) 0.0254(3) Uani 1 1 d . . .
H7 H 1.0277 -0.2878 0.5276 0.030 Uiso 1 1 calc R . .
C8 C 0.9307(2) -0.3492(2) 0.41980(12) 0.0282(4) Uani 1 1 d . . .
H8 H 1.0168 -0.4254 0.4090 0.034 Uiso 1 1 calc R . .
C9 C 0.7981(2) -0.3166(2) 0.36518(12) 0.0277(3) Uani 1 1 d . . .
H9 H 0.7928 -0.3702 0.3164 0.033 Uiso 1 1 calc R . .
C10 C 0.6728(2) -0.20510(19) 0.38173(11) 0.0222(3) Uani 1 1 d . . .
C11 C 0.5455(2) -0.14545(19) 0.31093(11) 0.0230(3) Uani 1 1 d . . .
C12 C 0.6177(2) -0.0088(2) 0.25009(11) 0.0257(3) Uani 1 1 d . . .
H12A H 0.6289 0.0697 0.2876 0.031 Uiso 1 1 calc R . .
H12B H 0.7290 -0.0447 0.2282 0.031 Uiso 1 1 calc R . .
C13 C 0.5182(2) 0.0646(2) 0.16962(12) 0.0295(4) Uani 1 1 d . . .
H13A H 0.5158 -0.0097 0.1282 0.035 Uiso 1 1 calc R . .
H13B H 0.4041 0.0943 0.1900 0.035 Uiso 1 1 calc R . .
C14 C 0.5903(3) 0.2035(2) 0.12025(13) 0.0362(4) Uani 1 1 d . . .
H14A H 0.7073 0.1754 0.1048 0.043 Uiso 1 1 calc R . .
H14B H 0.5838 0.2812 0.1602 0.043 Uiso 1 1 calc R . .
C15 C 0.5012(3) 0.2702(3) 0.03508(15) 0.0484(5) Uani 1 1 d . . .
H15A H 0.5070 0.1936 -0.0047 0.073 Uiso 1 1 calc R . .
H15B H 0.5531 0.3575 0.0049 0.073 Uiso 1 1 calc R . .
H15C H 0.3863 0.3023 0.0503 0.073 Uiso 1 1 calc R . .
C16 C 0.5390(2) -0.2631(2) 0.25319(12) 0.0283(4) Uani 1 1 d . . .
C45 C 0.9108(4) 0.8820(3) 0.03139(17) 0.0572(6) Uani 1 1 d . . .
H45A H 0.8069 0.8452 0.0565 0.069 Uiso 1 1 calc R . .
H45B H 0.9893 0.7930 0.0217 0.069 Uiso 1 1 calc R . .
C46 C 0.8806(3) 0.9814(4) -0.05610(16) 0.0555(6) Uani 1 1 d . . .
H46A H 0.8386 0.9229 -0.0981 0.067 Uiso 1 1 calc R . .
H46B H 0.7962 1.0665 -0.0471 0.067 Uiso 1 1 calc R . .
N1 N 0.64872(16) 0.00485(15) 0.59263(9) 0.0203(3) Uani 1 1 d . . .
N2 N 0.67384(16) -0.13186(15) 0.45262(9) 0.0206(3) Uani 1 1 d . . .
N3 N 0.5402(2) -0.3465(2) 0.20356(12) 0.0404(4) Uani 1 1 d . . .
O40 O 0.6575(2) 0.4329(2) 0.58864(12) 0.0532(4) Uani 1 1 d . . .
H40A H 0.576(4) 0.520(4) 0.589(2) 0.080 Uiso 1 1 d . . .
H40B H 0.650(4) 0.394(4) 0.537(2) 0.080 Uiso 1 1 d . . .
O41 O 1.0205(2) 0.4068(2) 0.27920(10) 0.0402(4) Uani 0.90 1 d P A 1
O42 O 1.0916(2) 0.4900(3) 0.09490(11) 0.0532(5) Uani 0.90 1 d P A 1
C41 C 0.9255(3) 0.3662(3) 0.21294(16) 0.0399(5) Uani 0.90 1 d P A 1
H41A H 0.8111 0.3612 0.2362 0.048 Uiso 0.90 1 calc PR A 1
H41B H 0.9701 0.2650 0.1991 0.048 Uiso 0.90 1 calc PR A 1
C42 C 0.9278(3) 0.4786(3) 0.12997(15) 0.0450(5) Uani 0.90 1 d P A 1
H42A H 0.8621 0.4479 0.0846 0.054 Uiso 0.90 1 calc PR A 1
H42B H 0.8773 0.5786 0.1432 0.054 Uiso 0.90 1 calc PR A 1
C43 C 1.1834(3) 0.5327(4) 0.16265(19) 0.0630(7) Uani 0.90 1 d P A 1
H43A H 1.1335 0.6315 0.1780 0.076 Uiso 0.90 1 calc PR A 1
H43B H 1.2970 0.5434 0.1397 0.076 Uiso 0.90 1 calc PR A 1
C44 C 1.1855(3) 0.4160(3) 0.24452(16) 0.0500(6) Uani 0.90 1 d P A 1
H44A H 1.2342 0.3167 0.2294 0.060 Uiso 0.90 1 calc PR A 1
H44B H 1.2527 0.4441 0.2900 0.060 Uiso 0.90 1 calc PR A 1
O41B O 1.1419(16) 0.2960(13) 0.1932(9) 0.038(3) Uiso 0.10 1 d PD B 2
O42B O 1.0004(11) 0.5742(16) 0.1841(10) 0.051(4) Uiso 0.10 1 d PD B 2
C41B C 0.9683(18) 0.318(3) 0.1783(17) 0.040(5) Uiso 0.10 1 d PD B 2
H41C H 0.9054 0.3041 0.2361 0.048 Uiso 0.10 1 calc PR B 2
H41D H 0.9400 0.2440 0.1416 0.048 Uiso 0.10 1 calc PR B 2
C42B C 0.9278(3) 0.4786(3) 0.12997(15) 0.0450(5) Uani 0.10 1 d PD B 2
H42C H 0.9764 0.4892 0.0684 0.054 Uiso 0.10 1 calc PR B 2
H42D H 0.8078 0.5061 0.1273 0.054 Uiso 0.10 1 calc PR B 2
C43B C 1.1834(3) 0.5327(4) 0.16265(19) 0.0630(7) Uani 0.10 1 d PD B 2
H43C H 1.2066 0.4902 0.1062 0.076 Uiso 0.10 1 calc PR B 2
H43D H 1.2516 0.6146 0.1659 0.076 Uiso 0.10 1 calc PR B 2
C44B C 1.1855(3) 0.4160(3) 0.24452(16) 0.0500(6) Uani 0.10 1 d PD B 2
H44C H 1.1010 0.4417 0.2906 0.060 Uiso 0.10 1 calc PR B 2
H44D H 1.2946 0.3913 0.2708 0.060 Uiso 0.10 1 calc PR B 2
O43 O 0.9747(2) 0.9611(2) 0.09340(10) 0.0505(4) Uani 1 1 d . . .

loop_
_atom_site_aniso_label
_atom_site_aniso_U_11
_atom_site_aniso_U_22
_atom_site_aniso_U_33
_atom_site_aniso_U_23
_atom_site_aniso_U_13
_atom_site_aniso_U_12
Co1 0.01429(17) 0.02420(18) 0.01711(17) -0.00459(14) -0.00295(13) 0.00167(14)
Br1 0.02584(10) 0.02687(9) 0.02781(10) -0.00410(6) 0.00139(6) -0.00229(7)
C1 0.0202(8) 0.0258(8) 0.0191(7) -0.0019(6) -0.0019(6) -0.0032(6)
C2 0.0250(8) 0.0320(9) 0.0240(8) -0.0075(6) -0.0034(6) -0.0053(7)
C3 0.0199(8) 0.0360(9) 0.0269(8) -0.0037(7) -0.0070(6) -0.0060(7)
C4 0.0172(7) 0.0301(8) 0.0239(8) -0.0011(6) -0.0027(6) 0.0000(6)
C5 0.0180(7) 0.0228(7) 0.0187(7) 0.0013(6) -0.0012(6) -0.0008(6)
C6 0.0177(7) 0.0237(7) 0.0191(7) 0.0004(6) -0.0008(6) -0.0012(6)
C7 0.0208(8) 0.0285(8) 0.0248(8) -0.0011(6) -0.0036(6) 0.0024(7)
C8 0.0260(9) 0.0284(8) 0.0278(9) -0.0036(7) -0.0004(7) 0.0056(7)
C9 0.0285(9) 0.0302(9) 0.0243(8) -0.0077(6) -0.0015(7) 0.0025(7)
C10 0.0197(8) 0.0260(8) 0.0204(7) -0.0037(6) -0.0004(6) -0.0003(6)
C11 0.0199(8) 0.0292(8) 0.0206(7) -0.0075(6) -0.0030(6) 0.0000(6)
C12 0.0212(8) 0.0350(9) 0.0210(8) -0.0041(7) -0.0014(6) -0.0036(7)
C13 0.0266(9) 0.0362(9) 0.0253(8) -0.0009(7) -0.0057(7) -0.0047(7)
C14 0.0355(10) 0.0408(10) 0.0313(10) 0.0010(8) -0.0012(8) -0.0081(8)
C15 0.0549(14) 0.0491(13) 0.0353(11) 0.0101(9) -0.0041(10) -0.0030(11)
C16 0.0238(8) 0.0350(9) 0.0268(8) -0.0091(7) -0.0042(7) 0.0010(7)
C45 0.0616(16) 0.0655(16) 0.0461(13) -0.0048(11) -0.0013(12) -0.0182(13)
C46 0.0451(13) 0.0839(19) 0.0399(12) -0.0138(12) -0.0101(10) -0.0067(13)
N1 0.0173(6) 0.0243(6) 0.0185(6) -0.0015(5) -0.0015(5) -0.0013(5)
N2 0.0178(6) 0.0242(6) 0.0192(6) -0.0021(5) -0.0021(5) -0.0008(5)
N3 0.0368(9) 0.0480(10) 0.0403(9) -0.0211(8) -0.0064(7) 0.0007(8)
O40 0.0576(11) 0.0519(10) 0.0493(10) -0.0172(8) -0.0183(8) 0.0167(8)
O41 0.0435(9) 0.0505(9) 0.0286(8) -0.0105(7) -0.0010(6) -0.0070(7)
O42 0.0481(10) 0.0831(14) 0.0311(9) -0.0082(8) 0.0040(7) -0.0211(10)
C41 0.0399(12) 0.0488(13) 0.0336(12) -0.0059(10) -0.0022(10) -0.0153(11)
C42 0.0403(12) 0.0574(14) 0.0368(11) -0.0012(9) -0.0049(9) -0.0096(10)
C43 0.0521(15) 0.0801(19) 0.0630(17) -0.0106(14) -0.0028(12) -0.0324(14)
C44 0.0375(12) 0.0744(17) 0.0420(12) -0.0154(11) -0.0069(9) -0.0107(11)
C42B 0.0403(12) 0.0574(14) 0.0368(11) -0.0012(9) -0.0049(9) -0.0096(10)
C43B 0.0521(15) 0.0801(19) 0.0630(17) -0.0106(14) -0.0028(12) -0.0324(14)
C44B 0.0375(12) 0.0744(17) 0.0420(12) -0.0154(11) -0.0069(9) -0.0107(11)
O43 0.0460(9) 0.0761(12) 0.0276(7) -0.0050(7) -0.0029(6) -0.0024(8)

loop_
_atom_type_symbol
_atom_type_description
_atom_type_scat_dispersion_real
_atom_type_scat_dispersion_imag
_atom_type_scat_source
C C 0.0181 0.0091 'International Tables Vol C Tables 4.2.6.8 and 6.1.1.4'
H H 0.0000 0.0000 'International Tables Vol C Tables 4.2.6.8 and 6.1.1.4'
N N 0.0311 0.0180 'International Tables Vol C Tables 4.2.6.8 and 6.1.1.4'
O O 0.0492 0.0322 'International Tables Vol C Tables 4.2.6.8 and 6.1.1.4'
Co Co -2.3653 3.6143 'International Tables Vol C Tables 4.2.6.8 and 6.1.1.4'
Br Br -0.6763 1.2805 'International Tables Vol C Tables 4.2.6.8 and 6.1.1.4'

loop_
_geom_angle_atom_site_label_1
_geom_angle_atom_site_label_2
_geom_angle_atom_site_label_3
_geom_angle
_geom_angle_site_symmetry_1
_geom_angle_site_symmetry_3
N2 Co1 N2 180.0 . 2_656
N2 Co1 N1 94.98(6) . 2_656
N2 Co1 N1 85.02(6) 2_656 2_656
N2 Co1 N1 85.02(6) . .
N2 Co1 N1 94.98(6) 2_656 .
N1 Co1 N1 179.999(1) 2_656 .
N2 Co1 Br1 92.48(4) . .
N2 Co1 Br1 87.52(4) 2_656 .
N1 Co1 Br1 93.54(4) 2_656 .
N1 Co1 Br1 86.46(4) . .
N2 Co1 Br1 87.52(4) . 2_656
N2 Co1 Br1 92.48(4) 2_656 2_656
N1 Co1 Br1 86.46(4) 2_656 2_656
N1 Co1 Br1 93.54(4) . 2_656
Br1 Co1 Br1 179.999(1) . 2_656
N1 C1 C2 120.94(15) . .
N1 C1 C11 118.52(14) . 2_656
C2 C1 C11 119.87(14) . 2_656
C3 C2 C1 119.94(16) . .
C3 C2 H2 120.0 . .
C1 C2 H2 120.0 . .
C2 C3 C4 119.37(16) . .
C2 C3 H3 120.3 . .
C4 C3 H3 120.3 . .
C3 C4 C5 118.29(16) . .
C3 C4 H4 120.9 . .
C5 C4 H4 120.9 . .
N1 C5 C4 122.51(15) . .
N1 C5 C6 114.36(14) . .
C4 C5 C6 123.12(15) . .
N2 C6 C7 122.62(15) . .
N2 C6 C5 114.13(14) . .
C7 C6 C5 123.25(15) . .
C8 C7 C6 118.52(16) . .
C8 C7 H7 120.7 . .
C6 C7 H7 120.7 . .
C7 C8 C9 119.18(16) . .
C7 C8 H8 120.4 . .
C9 C8 H8 120.4 . .
C8 C9 C10 119.90(16) . .
C8 C9 H9 120.1 . .
C10 C9 H9 120.1 . .
N2 C10 C9 121.23(15) . .
N2 C10 C11 118.28(14) . .
C9 C10 C11 119.74(14) . .
C16 C11 C1 109.30(14) . 2_656
C16 C11 C10 108.41(14) . .
C1 C11 C10 119.17(13) 2_656 .
C16 C11 C12 106.40(14) . .
C1 C11 C12 107.35(13) 2_656 .
C10 C11 C12 105.48(13) . .
C13 C12 C11 115.89(14) . .
C13 C12 H12A 108.3 . .
C11 C12 H12A 108.3 . .
C13 C12 H12B 108.3 . .
C11 C12 H12B 108.3 . .
H12A C12 H12B 107.4 . .
C14 C13 C12 111.62(15) . .
C14 C13 H13A 109.3 . .
C12 C13 H13A 109.3 . .
C14 C13 H13B 109.3 . .
C12 C13 H13B 109.3 . .
H13A C13 H13B 108.0 . .
C13 C14 C15 112.28(17) . .
C13 C14 H14A 109.1 . .
C15 C14 H14A 109.1 . .
C13 C14 H14B 109.1 . .
C15 C14 H14B 109.1 . .
H14A C14 H14B 107.9 . .
C14 C15 H15A 109.5 . .
C14 C15 H15B 109.5 . .
H15A C15 H15B 109.5 . .
C14 C15 H15C 109.5 . .
H15A C15 H15C 109.5 . .
H15B C15 H15C 109.5 . .
N3 C16 C11 174.6(2) . .
O43 C45 C46 111.2(2) . .
O43 C45 H45A 109.4 . .
C46 C45 H45A 109.4 . .
O43 C45 H45B 109.4 . .
C46 C45 H45B 109.4 . .
H45A C45 H45B 108.0 . .
O43 C46 C45 111.3(2) 2_775 .
O43 C46 H46A 109.4 2_775 .
C45 C46 H46A 109.4 . .
O43 C46 H46B 109.4 2_775 .
C45 C46 H46B 109.4 . .
H46A C46 H46B 108.0 . .
C1 N1 C5 118.81(14) . .
C1 N1 Co1 127.96(11) . .
C5 N1 Co1 112.55(10) . .
C10 N2 C6 118.43(14) . .
C10 N2 Co1 128.46(11) . .
C6 N2 Co1 112.75(11) . .
H40A O40 H40B 108(3) . .
C41 O41 C44 109.22(17) . .
C42 O42 C43 107.85(19) . .
O41 C41 C42 110.63(19) . .
O41 C41 H41A 109.5 . .
C42 C41 H41A 109.5 . .
O41 C41 H41B 109.5 . .
C42 C41 H41B 109.5 . .
H41A C41 H41B 108.1 . .
O42 C42 C41 111.1(2) . .
O42 C42 H42A 109.4 . .
C41 C42 H42A 109.4 . .
O42 C42 H42B 109.4 . .
C41 C42 H42B 109.4 . .
H42A C42 H42B 108.0 . .
O42 C43 C44 110.4(2) . .
O42 C43 H43A 109.6 . .
C44 C43 H43A 109.6 . .
O42 C43 H43B 109.6 . .
C44 C43 H43B 109.6 . .
H43A C43 H43B 108.1 . .
O41 C44 C43 108.8(2) . .
O41 C44 H44A 109.9 . .
C43 C44 H44A 109.9 . .
O41 C44 H44B 109.9 . .
C43 C44 H44B 109.9 . .
H44A C44 H44B 108.3 . .
O41B C41B H41C 110.2 . .
O41B C41B H41D 110.2 . .
H41C C41B H41D 108.5 . .
C46 O43 C45 109.31(18) 2_775 .

loop_
_geom_bond_atom_site_label_1
_geom_bond_atom_site_label_2
_geom_bond_distance
_geom_bond_site_symmetry_2
Co1 N2 1.9248(13) .
Co1 N2 1.9248(13) 2_656
Co1 N1 1.9250(13) 2_656
Co1 N1 1.9250(13) .
Co1 Br1 2.7741(2) .
Co1 Br1 2.7741(2) 2_656
C1 N1 1.343(2) .
C1 C2 1.391(2) .
C1 C11 1.530(2) 2_656
C2 C3 1.382(3) .
C2 H2 0.9500 .
C3 C4 1.383(2) .
C3 H3 0.9500 .
C4 C5 1.384(2) .
C4 H4 0.9500 .
C5 N1 1.363(2) .
C5 C6 1.468(2) .
C6 N2 1.363(2) .
C6 C7 1.383(2) .
C7 C8 1.382(2) .
C7 H7 0.9500 .
C8 C9 1.384(2) .
C8 H8 0.9500 .
C9 C10 1.390(2) .
C9 H9 0.9500 .
C10 N2 1.347(2) .
C10 C11 1.534(2) .
C11 C16 1.484(2) .
C11 C1 1.530(2) 2_656
C11 C12 1.577(2) .
C12 C13 1.526(2) .
C12 H12A 0.9900 .
C12 H12B 0.9900 .
C13 C14 1.524(3) .
C13 H13A 0.9900 .
C13 H13B 0.9900 .
C14 C15 1.525(3) .
C14 H14A 0.9900 .
C14 H14B 0.9900 .
C15 H15A 0.9800 .
C15 H15B 0.9800 .
C15 H15C 0.9800 .
C16 N3 1.143(2) .
C45 O43 1.424(3) .
C45 C46 1.496(4) .
C45 H45A 0.9900 .
C45 H45B 0.9900 .
C46 O43 1.411(3) 2_775
C46 H46A 0.9900 .
C46 H46B 0.9900 .
O40 H40A 0.97(4) .
O40 H40B 0.91(4) .
O41 C41 1.426(3) .
O41 C44 1.436(3) .
O42 C42 1.431(3) .
O42 C43 1.435(3) .
C41 C42 1.488(3) .
C41 H41A 0.9900 .
C41 H41B 0.9900 .
C42 H42A 0.9900 .
C42 H42B 0.9900 .
C43 C44 1.497(4) .
C43 H43A 0.9900 .
C43 H43B 0.9900 .
C44 H44A 0.9900 .
C44 H44B 0.9900 .
O41B C41B 1.445(10) .
C41B H41C 0.9900 .
C41B H41D 0.9900 .
O43 C46 1.411(3) 2_775

loop_
_geom_hbond_atom_site_label_D
_geom_hbond_atom_site_label_H
_geom_hbond_atom_site_label_A
_geom_hbond_distance_DH
_geom_hbond_distance_HA
_geom_hbond_distance_DA
_geom_hbond_angle_DHA
_geom_hbond_site_symmetry_A
O40 H40B Br1 0.91(4) 2.45(4) 3.3565(17) 172(3) .
O40 H40A Br1 0.97(4) 2.44(4) 3.4073(17) 179(3) 2_666

loop_
_geom_torsion_atom_site_label_1
_geom_torsion_atom_site_label_2
_geom_torsion_atom_site_label_3
_geom_torsion_atom_site_label_4
_geom_torsion
_geom_torsion_site_symmetry_1
_geom_torsion_site_symmetry_4
N1 C1 C2 C3 -3.2(3) . .
C11 C1 C2 C3 167.23(16) 2_656 .
C1 C2 C3 C4 -0.1(3) . .
C2 C3 C4 C5 2.1(3) . .
C3 C4 C5 N1 -0.8(2) . .
C3 C4 C5 C6 177.74(15) . .
N1 C5 C6 N2 12.5(2) . .
C4 C5 C6 N2 -166.11(15) . .
N1 C5 C6 C7 -168.11(15) . .
C4 C5 C6 C7 13.2(2) . .
N2 C6 C7 C8 -1.0(3) . .
C5 C6 C7 C8 179.70(15) . .
C6 C7 C8 C9 2.0(3) . .
C7 C8 C9 C10 -0.1(3) . .
C8 C9 C10 N2 -2.9(3) . .
C8 C9 C10 C11 167.03(16) . .
N2 C10 C11 C16 -165.76(15) . .
C9 C10 C11 C16 24.0(2) . .
N2 C10 C11 C1 -40.0(2) . 2_656
C9 C10 C11 C1 149.80(16) . 2_656
N2 C10 C11 C12 80.61(17) . .
C9 C10 C11 C12 -89.61(18) . .
C16 C11 C12 C13 60.99(19) . .
C1 C11 C12 C13 -55.93(18) 2_656 .
C10 C11 C12 C13 176.02(14) . .
C11 C12 C13 C14 174.95(15) . .
C12 C13 C14 C15 175.03(17) . .
C1 C11 C16 N3 121(2) 2_656 .
C10 C11 C16 N3 -108(2) . .
C12 C11 C16 N3 5(2) . .
O43 C45 C46 O43 57.9(3) . 2_775
C2 C1 N1 C5 4.5(2) . .
C11 C1 N1 C5 -166.11(14) 2_656 .
C2 C1 N1 Co1 -165.28(12) . .
C11 C1 N1 Co1 24.1(2) 2_656 .
C4 C5 N1 C1 -2.5(2) . .
C6 C5 N1 C1 178.85(14) . .
C4 C5 N1 Co1 168.78(12) . .
C6 C5 N1 Co1 -9.87(17) . .
N2 Co1 N1 C1 174.37(14) . .
N2 Co1 N1 C1 -5.63(14) 2_656 .
N1 Co1 N1 C1 -26(5) 2_656 .
Br1 Co1 N1 C1 81.57(13) . .
Br1 Co1 N1 C1 -98.43(13) 2_656 .
N2 Co1 N1 C5 4.07(11) . .
N2 Co1 N1 C5 -175.93(11) 2_656 .
N1 Co1 N1 C5 163(5) 2_656 .
Br1 Co1 N1 C5 -88.73(10) . .
Br1 Co1 N1 C5 91.27(10) 2_656 .
C9 C10 N2 C6 3.9(2) . .
C11 C10 N2 C6 -166.19(14) . .
C9 C10 N2 Co1 -168.68(13) . .
C11 C10 N2 Co1 21.3(2) . .
C7 C6 N2 C10 -1.9(2) . .
C5 C6 N2 C10 177.42(14) . .
C7 C6 N2 Co1 171.74(13) . .
C5 C6 N2 Co1 -8.90(17) . .
N2 Co1 N2 C10 117(5) 2_656 .
N1 Co1 N2 C10 -4.20(14) 2_656 .
N1 Co1 N2 C10 175.80(14) . .
Br1 Co1 N2 C10 -97.98(14) . .
Br1 Co1 N2 C10 82.02(14) 2_656 .
N2 Co1 N2 C6 -56(5) 2_656 .
N1 Co1 N2 C6 -177.10(11) 2_656 .
N1 Co1 N2 C6 2.90(11) . .
Br1 Co1 N2 C6 89.12(11) . .
Br1 Co1 N2 C6 -90.88(11) 2_656 .
C44 O41 C41 C42 -58.4(3) . .
C43 O42 C42 C41 -58.4(3) . .
O41 C41 C42 O42 58.5(3) . .
C42 O42 C43 C44 60.3(3) . .
C41 O41 C44 C43 59.6(3) . .
O42 C43 C44 O41 -61.8(3) . .
C46 C45 O43 C46 -56.7(3) . 2_775
